data_1531121
loop_
_publ_author_name
'Belokoneva, E.L.'
'Dimitrova, O.V.'
'Borisova, T.A.'
'Stefanovich, S.Yu.'

_publ_section_title
;
 New nonlinear-optical Pb3 (O H) (B9 O16) (B (O H)3) crystal with the
 zeolite-like nonaborate framework, its place in systematization, and
 structure-genetic relation to Pb B4 O7
;
_journal_name_full 'Zhurnal Neorganicheskoi Khimii'
_journal_page_first 1788
_journal_page_last 1794
_journal_volume 46
_journal_year 2001
_chemical_formula_sum 'B10 H4 O20 Pb3'
_chemical_name_systematic 'Pb3 (O H) (B9 O16) (B (O H)3)'
_space_group_IT_number 159
_symmetry_space_group_name_Hall 'P 3 -2c'
_symmetry_space_group_name_H-M 'P 3 1 c'
_cell_angle_alpha 90
_cell_angle_beta 90
_cell_angle_gamma 120
_cell_formula_units_Z 2
_cell_length_a 10.07
_cell_length_b 10.07
_cell_length_c 8.53
_cell_volume 749.098
_citation_journal_id_ASTM ZNOKAQ
_cod_data_source_file Belokoneva_ZNOKAQ_2001_104.cif
_cod_data_source_block H4B10O20Pb3
_cod_original_cell_volume 749.0979
_cod_original_formula_sum 'H4 B10 O20 Pb3'
_cod_database_code 1531121

loop_
_symmetry_equiv_pos_as_xyz
x,y,z
-y,x-y,z
-x+y,-x,z
y,x,z+1/2
-x,-x+y,z+1/2
x-y,-y,z+1/2

loop_
_atom_site_label
_atom_site_type_symbol
_atom_site_fract_x
_atom_site_fract_y
_atom_site_fract_z
_atom_site_occupancy
_atom_site_U_iso_or_equiv
O6 O-2 0.6667 0.3333 0.17 1 0.0
O8 O-2 0.138 0.003 0.175 1 0.0
B3 B+3 0.431 0.3 0.916 1 0.0
O1 O-2 0.464 0.195 0.975 1 0.0
B2 B+3 0.604 0.028 0.184 1 0.0
Pb1 Pb+2 0.13495 0.40769 0 1 0.0
O2 O-2 0.404 0.246 0.231 1 0.0
B1 B+3 0.509 0.21 0.145 1 0.0
O5 O-2 0.483 0.064 0.207 1 0.0
O4 O-2 0.427 0.312 0.754 1 0.0
B4 B+3 0 0 0.173 1 0.0
O7 O-2 0.6667 0.3333 0.534 1 0.0
O3 O-2 0.616 0.006 0.011 1 0.0
